data_1513116
loop_
_publ_author_name
'Wang, Zhenjun'
'Ren, Jun'
'Wang, Zhongwen'

_publ_section_title
;
 Lewis acids promoted formal intramolecular [3 + 2] parallel and
 cross-cycloadditions of cyclopropane 1,1-diesters with allenes.
;
_journal_issue 22
_journal_name_full 'Organic letters'
_journal_page_first 5682
_journal_page_last 5685
_journal_paper_doi 10.1021/ol402662j
_journal_volume 15
_journal_year 2013
_chemical_formula_sum 'C17 H17 Cl O4'
_chemical_formula_weight 320.76
_chemical_name_systematic
; 
 ? 
;
_space_group_IT_number 2
_symmetry_cell_setting triclinic
_symmetry_space_group_name_Hall '-P 1'
_symmetry_space_group_name_H-M 'P -1'
_atom_sites_solution_hydrogens geom
_atom_sites_solution_primary direct
_atom_sites_solution_secondary difmap
_audit_creation_method SHELXL-97
_cell_angle_alpha 88.942(7)
_cell_angle_beta 81.965(8)
_cell_angle_gamma 85.381(10)
_cell_formula_units_Z 4
_cell_length_a 7.798(2)
_cell_length_b 9.143(3)
_cell_length_c 21.383(6)
_cell_measurement_reflns_used 5103
_cell_measurement_temperature 113(2)
_cell_measurement_theta_max 27.9
_cell_measurement_theta_min 1.9
_cell_volume 1504.6(8)
_computing_cell_refinement CrystalClear
_computing_data_collection CrystalClear
_computing_data_reduction CrystalClear
_computing_molecular_graphics 'Bruker SHELXTL'
_computing_publication_material 'CrystalStructure 3.8'
_computing_structure_refinement 'SHELXL-97 (Sheldrick, 1997)'
_computing_structure_solution 'SHELXS-97 (Sheldrick, 1990)'
_diffrn_ambient_temperature 113(2)
_diffrn_detector_area_resol_mean 14.22
_diffrn_measured_fraction_theta_full 0.985
_diffrn_measured_fraction_theta_max 0.985
_diffrn_measurement_device_type 'Rigaku Saturn724 CCD'
_diffrn_measurement_method '\w and \f scans'
_diffrn_radiation_monochromator multilayer
_diffrn_radiation_source 'rotating anode'
_diffrn_radiation_type MoK\a
_diffrn_radiation_wavelength 0.71073
_diffrn_reflns_av_R_equivalents 0.0318
_diffrn_reflns_av_sigmaI/netI 0.0569
_diffrn_reflns_limit_h_max 10
_diffrn_reflns_limit_h_min -8
_diffrn_reflns_limit_k_max 12
_diffrn_reflns_limit_k_min -12
_diffrn_reflns_limit_l_max 28
_diffrn_reflns_limit_l_min -28
_diffrn_reflns_number 15591
_diffrn_reflns_theta_full 27.88
_diffrn_reflns_theta_max 27.88
_diffrn_reflns_theta_min 1.92
_diffrn_standards_decay_% 0
_diffrn_standards_interval_count 0
_diffrn_standards_interval_time 0
_diffrn_standards_number 0
_exptl_absorpt_coefficient_mu 0.270
_exptl_absorpt_correction_T_max 0.9684
_exptl_absorpt_correction_T_min 0.9481
_exptl_absorpt_correction_type multi-scan
_exptl_absorpt_process_details CrystalClear
_exptl_crystal_colour Colorless
_exptl_crystal_density_diffrn 1.416
_exptl_crystal_density_method 'not measured'
_exptl_crystal_description Prism
_exptl_crystal_F_000 672
_exptl_crystal_size_max 0.20
_exptl_crystal_size_mid 0.18
_exptl_crystal_size_min 0.12
_refine_diff_density_max 0.358
_refine_diff_density_min -0.320
_refine_diff_density_rms 0.052
_refine_ls_extinction_method none
_refine_ls_goodness_of_fit_ref 1.084
_refine_ls_hydrogen_treatment constr
_refine_ls_matrix_type full
_refine_ls_number_parameters 401
_refine_ls_number_reflns 7058
_refine_ls_number_restraints 0
_refine_ls_restrained_S_all 1.084
_refine_ls_R_factor_all 0.0458
_refine_ls_R_factor_gt 0.0323
_refine_ls_shift/su_max 0.003
_refine_ls_shift/su_mean 0.000
_refine_ls_structure_factor_coef Fsqd
_refine_ls_weighting_details 'calc w=1/[\s^2^(Fo^2^)+(0.0300P)^2^+0.0000P] where P=(Fo^2^+2Fc^2^)/3'
_refine_ls_weighting_scheme calc
_refine_ls_wR_factor_gt 0.0785
_refine_ls_wR_factor_ref 0.0815
_reflns_number_gt 4759
_reflns_number_total 7058
_reflns_threshold_expression >2sigma(I)
_cod_data_source_file ol402662j_si_001.cif
_cod_data_source_block Z-3k
_cod_depositor_comments
;
The following automatic conversions were performed:

'_symmetry_cell_setting' value 'Triclinic' changed to 'triclinic'
according to /home/saulius/struct/CIF-dictionaries/cif_core.dic
dictionary named 'cif_core.dic' version 2.4.2 from 2011-04-26.

Automatic conversion script
Id: cif_fix_values 1891 2012-01-12 08:04:46Z andrius 
;
_cod_original_cell_volume 1504.6(7)
_cod_original_sg_symbol_H-M P-1
_cod_database_code 1513116

loop_
_symmetry_equiv_pos_as_xyz
'x, y, z'
'-x, -y, -z'

loop_
_atom_site_label
_atom_site_type_symbol
_atom_site_fract_x
_atom_site_fract_y
_atom_site_fract_z
_atom_site_U_iso_or_equiv
_atom_site_adp_type
_atom_site_occupancy
_atom_site_symmetry_multiplicity
_atom_site_calc_flag
_atom_site_refinement_flags
Cl1 Cl 0.97024(5) 0.29446(4) 0.030450(17) 0.02519(10) Uani 1 1 d .
Cl2 Cl 0.54266(5) 0.33276(4) 0.372877(18) 0.02545(10) Uani 1 1 d .
O1 O 0.49422(14) 0.36268(12) 0.05774(5) 0.0329(3) Uani 1 1 d .
O2 O 0.28224(13) 0.39144(11) 0.14032(5) 0.0258(2) Uani 1 1 d .
O3 O 0.26727(13) 0.00478(11) 0.18605(5) 0.0245(2) Uani 1 1 d .
O4 O 0.29642(12) 0.05597(10) 0.08213(4) 0.0187(2) Uani 1 1 d .
O5 O -0.15894(13) 0.80293(11) 0.36765(5) 0.0252(2) Uani 1 1 d .
O6 O -0.15906(12) 0.58448(10) 0.41766(5) 0.0199(2) Uani 1 1 d .
O7 O -0.06172(13) 0.46971(11) 0.26693(5) 0.0241(2) Uani 1 1 d .
O8 O 0.09830(13) 0.35072(10) 0.33409(5) 0.0222(2) Uani 1 1 d .
C1 C 0.90413(18) 0.27410(15) 0.11086(7) 0.0187(3) Uani 1 1 d .
H1 H 0.9648 0.3221 0.1391 0.022 Uiso 1 1 calc R
C2 C 0.77521(18) 0.19645(14) 0.13556(6) 0.0158(3) Uani 1 1 d .
C3 C 0.71499(17) 0.18088(15) 0.20528(6) 0.0164(3) Uani 1 1 d .
H3 H 0.7620 0.2562 0.2301 0.020 Uiso 1 1 calc R
C4 C 0.77373(18) 0.02470(15) 0.22506(6) 0.0182(3) Uani 1 1 d .
H4A H 0.9001 0.0185 0.2273 0.022 Uiso 1 1 calc R
H4B H 0.7134 0.0037 0.2678 0.022 Uiso 1 1 calc R
C5 C 0.73637(17) -0.09072(15) 0.17956(6) 0.0158(3) Uani 1 1 d .
C6 C 0.76089(17) -0.23891(15) 0.19418(7) 0.0199(3) Uani 1 1 d .
H6 H 0.7974 -0.2674 0.2335 0.024 Uiso 1 1 calc R
C7 C 0.73295(19) -0.34618(16) 0.15239(7) 0.0227(3) Uani 1 1 d .
H7 H 0.7499 -0.4470 0.1633 0.027 Uiso 1 1 calc R
C8 C 0.68039(18) -0.30621(15) 0.09476(7) 0.0223(3) Uani 1 1 d .
H8 H 0.6615 -0.3793 0.0660 0.027 Uiso 1 1 calc R
C9 C 0.65551(17) -0.15803(15) 0.07935(7) 0.0186(3) Uani 1 1 d .
H9 H 0.6197 -0.1303 0.0398 0.022 Uiso 1 1 calc R
C10 C 0.68255(17) -0.04994(14) 0.12124(6) 0.0144(3) Uani 1 1 d .
C11 C 0.65204(17) 0.11156(14) 0.10492(6) 0.0148(3) Uani 1 1 d .
H11 H 0.6619 0.1295 0.0583 0.018 Uiso 1 1 calc R
C12 C 0.47455(18) 0.17702(15) 0.14086(6) 0.0158(3) Uani 1 1 d .
C13 C 0.51513(18) 0.20561(16) 0.20872(6) 0.0195(3) Uani 1 1 d .
H13A H 0.4747 0.3073 0.2218 0.023 Uiso 1 1 calc R
H13B H 0.4569 0.1368 0.2394 0.023 Uiso 1 1 calc R
C14 C 0.42151(18) 0.32006(15) 0.10651(7) 0.0202(3) Uani 1 1 d .
C15 C 0.2286(2) 0.53169(16) 0.11256(8) 0.0327(4) Uani 1 1 d .
H15A H 0.3165 0.6012 0.1153 0.049 Uiso 1 1 calc R
H15B H 0.1171 0.5705 0.1356 0.049 Uiso 1 1 calc R
H15C H 0.2161 0.5176 0.0682 0.049 Uiso 1 1 calc R
C16 C 0.33327(18) 0.06992(15) 0.14110(7) 0.0159(3) Uani 1 1 d .
C17 C 0.17531(19) -0.05174(16) 0.07377(7) 0.0225(3) Uani 1 1 d .
H17A H 0.2362 -0.1499 0.0716 0.034 Uiso 1 1 calc R
H17B H 0.1261 -0.0306 0.0345 0.034 Uiso 1 1 calc R
H17C H 0.0817 -0.0475 0.1096 0.034 Uiso 1 1 calc R
C18 C 0.51542(19) 0.48344(15) 0.32313(7) 0.0197(3) Uani 1 1 d .
H18 H 0.6036 0.4971 0.2886 0.024 Uiso 1 1 calc R
C19 C 0.37868(18) 0.57955(15) 0.33091(6) 0.0168(3) Uani 1 1 d .
C20 C 0.35000(18) 0.71396(15) 0.29021(7) 0.0191(3) Uani 1 1 d .
H20 H 0.4236 0.7058 0.2480 0.023 Uiso 1 1 calc R
C21 C 0.39086(19) 0.84563(16) 0.32748(7) 0.0227(3) Uani 1 1 d .
H21A H 0.5183 0.8459 0.3259 0.027 Uiso 1 1 calc R
H21B H 0.3489 0.9374 0.3072 0.027 Uiso 1 1 calc R
C22 C 0.30759(18) 0.84264(15) 0.39586(7) 0.0197(3) Uani 1 1 d .
C23 C 0.3169(2) 0.96067(16) 0.43550(8) 0.0280(4) Uani 1 1 d .
H23 H 0.3724 1.0446 0.4189 0.034 Uiso 1 1 calc R
C24 C 0.2468(2) 0.95739(18) 0.49848(8) 0.0335(4) Uani 1 1 d .
H24 H 0.2548 1.0384 0.5248 0.040 Uiso 1 1 calc R
C25 C 0.1653(2) 0.83640(17) 0.52307(7) 0.0284(4) Uani 1 1 d .
H25 H 0.1162 0.8345 0.5663 0.034 Uiso 1 1 calc R
C26 C 0.15473(18) 0.71829(16) 0.48505(7) 0.0208(3) Uani 1 1 d .
H26 H 0.0979 0.6355 0.5022 0.025 Uiso 1 1 calc R
C27 C 0.22691(17) 0.71931(15) 0.42151(6) 0.0161(3) Uani 1 1 d .
C28 C 0.21999(17) 0.58645(14) 0.38026(6) 0.0151(3) Uani 1 1 d .
H28 H 0.2098 0.4935 0.4054 0.018 Uiso 1 1 calc R
C29 C 0.07370(18) 0.61348(15) 0.33710(6) 0.0155(3) Uani 1 1 d .
C30 C 0.15304(18) 0.71745(16) 0.28442(7) 0.0205(3) Uani 1 1 d .
H30A H 0.0976 0.8184 0.2905 0.025 Uiso 1 1 calc R
H30B H 0.1360 0.6828 0.2423 0.025 Uiso 1 1 calc R
C31 C -0.09424(18) 0.68115(15) 0.37468(6) 0.0165(3) Uani 1 1 d .
C32 C -0.31337(18) 0.63511(16) 0.45971(7) 0.0244(3) Uani 1 1 d .
H32A H -0.2814 0.6985 0.4920 0.037 Uiso 1 1 calc R
H32B H -0.3683 0.5506 0.4801 0.037 Uiso 1 1 calc R
H32C H -0.3949 0.6905 0.4355 0.037 Uiso 1 1 calc R
C33 C 0.02858(18) 0.47136(15) 0.30853(6) 0.0170(3) Uani 1 1 d .
C34 C 0.0589(2) 0.21379(15) 0.30872(7) 0.0263(4) Uani 1 1 d .
H34A H -0.0666 0.2047 0.3170 0.039 Uiso 1 1 calc R
H34B H 0.1197 0.1318 0.3289 0.039 Uiso 1 1 calc R
H34C H 0.0969 0.2120 0.2631 0.039 Uiso 1 1 calc R

loop_
_atom_site_aniso_label
_atom_site_aniso_U_11
_atom_site_aniso_U_22
_atom_site_aniso_U_33
_atom_site_aniso_U_23
_atom_site_aniso_U_13
_atom_site_aniso_U_12
Cl1 0.0270(2) 0.0250(2) 0.0239(2) 0.00428(15) -0.00101(16) -0.00965(15)
Cl2 0.0248(2) 0.02147(19) 0.0291(2) 0.00147(15) -0.00397(16) 0.00405(15)
O1 0.0323(7) 0.0277(6) 0.0362(7) 0.0148(5) 0.0003(6) 0.0009(5)
O2 0.0221(6) 0.0169(5) 0.0384(7) -0.0004(5) -0.0069(5) 0.0030(4)
O3 0.0241(6) 0.0293(6) 0.0205(6) 0.0029(5) -0.0012(5) -0.0086(5)
O4 0.0196(6) 0.0197(5) 0.0189(5) 0.0003(4) -0.0067(4) -0.0066(4)
O5 0.0246(6) 0.0202(6) 0.0290(6) 0.0045(4) -0.0012(5) 0.0047(4)
O6 0.0148(5) 0.0198(5) 0.0231(5) 0.0026(4) 0.0033(4) 0.0002(4)
O7 0.0230(6) 0.0275(6) 0.0237(6) -0.0020(4) -0.0103(5) -0.0019(4)
O8 0.0231(6) 0.0173(5) 0.0280(6) -0.0041(4) -0.0106(5) 0.0015(4)
C1 0.0188(8) 0.0163(7) 0.0209(8) -0.0001(6) -0.0030(6) -0.0008(6)
C2 0.0153(7) 0.0120(7) 0.0200(8) -0.0008(5) -0.0038(6) 0.0006(5)
C3 0.0161(7) 0.0166(7) 0.0174(8) -0.0022(6) -0.0043(6) -0.0028(5)
C4 0.0179(8) 0.0210(8) 0.0164(7) 0.0018(6) -0.0042(6) -0.0026(6)
C5 0.0086(7) 0.0174(7) 0.0202(8) 0.0005(6) 0.0016(6) -0.0008(5)
C6 0.0145(8) 0.0194(8) 0.0249(8) 0.0044(6) -0.0010(6) 0.0006(6)
C7 0.0184(8) 0.0140(7) 0.0329(9) 0.0009(6) 0.0045(7) 0.0013(6)
C8 0.0203(8) 0.0166(8) 0.0280(9) -0.0059(6) 0.0056(7) -0.0038(6)
C9 0.0161(8) 0.0206(8) 0.0183(8) -0.0017(6) 0.0017(6) -0.0028(6)
C10 0.0106(7) 0.0142(7) 0.0171(7) 0.0000(5) 0.0024(6) -0.0007(5)
C11 0.0155(7) 0.0143(7) 0.0148(7) 0.0005(5) -0.0020(6) -0.0027(5)
C12 0.0150(7) 0.0153(7) 0.0175(7) -0.0005(5) -0.0036(6) -0.0013(5)
C13 0.0183(8) 0.0217(8) 0.0185(8) -0.0060(6) -0.0034(6) 0.0003(6)
C14 0.0172(8) 0.0161(7) 0.0294(9) -0.0033(6) -0.0089(7) -0.0026(6)
C15 0.0293(10) 0.0149(8) 0.0555(12) 0.0041(7) -0.0147(8) 0.0021(7)
C16 0.0129(7) 0.0145(7) 0.0195(8) -0.0022(6) -0.0020(6) 0.0033(5)
C17 0.0202(8) 0.0210(8) 0.0279(9) -0.0049(6) -0.0051(7) -0.0074(6)
C18 0.0208(8) 0.0199(8) 0.0186(8) -0.0002(6) -0.0035(6) -0.0023(6)
C19 0.0158(8) 0.0197(7) 0.0156(7) -0.0014(6) -0.0030(6) -0.0043(6)
C20 0.0170(8) 0.0223(8) 0.0172(8) 0.0037(6) 0.0008(6) -0.0022(6)
C21 0.0179(8) 0.0211(8) 0.0293(9) 0.0076(6) -0.0032(7) -0.0050(6)
C22 0.0159(8) 0.0198(8) 0.0240(8) 0.0018(6) -0.0062(6) 0.0007(6)
C23 0.0287(9) 0.0188(8) 0.0387(10) 0.0008(7) -0.0111(8) -0.0041(7)
C24 0.0440(11) 0.0238(9) 0.0352(10) -0.0099(7) -0.0161(8) 0.0025(8)
C25 0.0314(10) 0.0327(9) 0.0209(8) -0.0044(7) -0.0060(7) 0.0045(7)
C26 0.0194(8) 0.0224(8) 0.0207(8) 0.0019(6) -0.0054(6) 0.0016(6)
C27 0.0121(7) 0.0166(7) 0.0199(8) 0.0007(6) -0.0052(6) 0.0017(5)
C28 0.0138(7) 0.0152(7) 0.0164(7) 0.0021(5) -0.0028(6) -0.0010(5)
C29 0.0131(7) 0.0175(7) 0.0158(7) 0.0013(5) -0.0027(6) -0.0008(5)
C30 0.0185(8) 0.0244(8) 0.0186(8) 0.0061(6) -0.0035(6) -0.0023(6)
C31 0.0155(8) 0.0190(7) 0.0164(7) 0.0002(6) -0.0063(6) -0.0029(6)
C32 0.0188(8) 0.0270(9) 0.0246(9) 0.0000(6) 0.0051(7) 0.0005(6)
C33 0.0114(7) 0.0219(8) 0.0161(7) -0.0007(6) 0.0023(6) 0.0005(6)
C34 0.0281(9) 0.0176(8) 0.0343(9) -0.0084(7) -0.0091(7) 0.0015(6)

loop_
_atom_type_symbol
_atom_type_description
_atom_type_scat_dispersion_real
_atom_type_scat_dispersion_imag
_atom_type_scat_source
C C 0.0033 0.0016 'International Tables Vol C Tables 4.2.6.8 and 6.1.1.4'
H H 0.0000 0.0000 'International Tables Vol C Tables 4.2.6.8 and 6.1.1.4'
O O 0.0106 0.0060 'International Tables Vol C Tables 4.2.6.8 and 6.1.1.4'
Cl Cl 0.1484 0.1585 'International Tables Vol C Tables 4.2.6.8 and 6.1.1.4'

loop_
_geom_angle_atom_site_label_1
_geom_angle_atom_site_label_2
_geom_angle_atom_site_label_3
_geom_angle
C14 O2 C15 113.60(13)
C16 O4 C17 115.99(11)
C31 O6 C32 116.59(11)
C33 O8 C34 115.32(11)
C2 C1 Cl1 124.50(11)
C2 C1 H1 117.7
Cl1 C1 H1 117.7
C1 C2 C3 124.71(13)
C1 C2 C11 131.17(13)
C3 C2 C11 104.07(11)
C2 C3 C4 107.49(10)
C2 C3 C13 102.26(11)
C4 C3 C13 112.41(12)
C2 C3 H3 111.4
C4 C3 H3 111.4
C13 C3 H3 111.4
C5 C4 C3 112.54(11)
C5 C4 H4A 109.1
C3 C4 H4A 109.1
C5 C4 H4B 109.1
C3 C4 H4B 109.1
H4A C4 H4B 107.8
C6 C5 C10 118.86(12)
C6 C5 C4 120.28(12)
C10 C5 C4 120.82(12)
C7 C6 C5 121.22(13)
C7 C6 H6 119.4
C5 C6 H6 119.4
C8 C7 C6 120.02(14)
C8 C7 H7 120.0
C6 C7 H7 120.0
C7 C8 C9 119.46(13)
C7 C8 H8 120.3
C9 C8 H8 120.3
C8 C9 C10 120.76(13)
C8 C9 H9 119.6
C10 C9 H9 119.6
C9 C10 C5 119.69(13)
C9 C10 C11 120.70(12)
C5 C10 C11 119.60(11)
C2 C11 C10 108.68(11)
C2 C11 C12 99.93(10)
C10 C11 C12 110.38(11)
C2 C11 H11 112.4
C10 C11 H11 112.4
C12 C11 H11 112.4
C16 C12 C14 109.42(11)
C16 C12 C13 112.01(12)
C14 C12 C13 112.34(11)
C16 C12 C11 111.17(11)
C14 C12 C11 107.66(11)
C13 C12 C11 104.06(11)
C3 C13 C12 105.88(11)
C3 C13 H13A 110.6
C12 C13 H13A 110.6
C3 C13 H13B 110.6
C12 C13 H13B 110.6
H13A C13 H13B 108.7
O1 C14 O2 124.68(14)
O1 C14 C12 125.21(13)
O2 C14 C12 110.10(13)
O2 C15 H15A 109.5
O2 C15 H15B 109.5
H15A C15 H15B 109.5
O2 C15 H15C 109.5
H15A C15 H15C 109.5
H15B C15 H15C 109.5
O3 C16 O4 124.28(13)
O3 C16 C12 126.21(13)
O4 C16 C12 109.49(12)
O4 C17 H17A 109.5
O4 C17 H17B 109.5
H17A C17 H17B 109.5
O4 C17 H17C 109.5
H17A C17 H17C 109.5
H17B C17 H17C 109.5
C19 C18 Cl2 123.45(12)
C19 C18 H18 118.3
Cl2 C18 H18 118.3
C18 C19 C28 130.36(13)
C18 C19 C20 125.76(14)
C28 C19 C20 103.88(11)
C19 C20 C21 106.52(11)
C19 C20 C30 102.90(11)
C21 C20 C30 111.54(12)
C19 C20 H20 111.8
C21 C20 H20 111.8
C30 C20 H20 111.8
C22 C21 C20 112.41(12)
C22 C21 H21A 109.1
C20 C21 H21A 109.1
C22 C21 H21B 109.1
C20 C21 H21B 109.1
H21A C21 H21B 107.9
C23 C22 C27 118.52(14)
C23 C22 C21 120.44(14)
C27 C22 C21 120.97(13)
C24 C23 C22 121.10(15)
C24 C23 H23 119.5
C22 C23 H23 119.5
C25 C24 C23 119.95(15)
C25 C24 H24 120.0
C23 C24 H24 120.0
C26 C25 C24 120.13(15)
C26 C25 H25 119.9
C24 C25 H25 119.9
C25 C26 C27 120.55(15)
C25 C26 H26 119.7
C27 C26 H26 119.7
C26 C27 C22 119.74(13)
C26 C27 C28 120.30(13)
C22 C27 C28 119.96(13)
C19 C28 C27 107.75(11)
C19 C28 C29 100.19(10)
C27 C28 C29 110.88(10)
C19 C28 H28 112.4
C27 C28 H28 112.4
C29 C28 H28 112.4
C31 C29 C33 106.58(11)
C31 C29 C30 112.77(11)
C33 C29 C30 110.59(11)
C31 C29 C28 110.94(11)
C33 C29 C28 112.50(11)
C30 C29 C28 103.59(11)
C29 C30 C20 106.04(11)
C29 C30 H30A 110.5
C20 C30 H30A 110.5
C29 C30 H30B 110.5
C20 C30 H30B 110.5
H30A C30 H30B 108.7
O5 C31 O6 124.44(13)
O5 C31 C29 125.74(13)
O6 C31 C29 109.82(11)
O6 C32 H32A 109.5
O6 C32 H32B 109.5
H32A C32 H32B 109.5
O6 C32 H32C 109.5
H32A C32 H32C 109.5
H32B C32 H32C 109.5
O7 C33 O8 123.67(13)
O7 C33 C29 123.01(13)
O8 C33 C29 113.33(11)
O8 C34 H34A 109.5
O8 C34 H34B 109.5
H34A C34 H34B 109.5
O8 C34 H34C 109.5
H34A C34 H34C 109.5
H34B C34 H34C 109.5

loop_
_geom_bond_atom_site_label_1
_geom_bond_atom_site_label_2
_geom_bond_distance
Cl1 C1 1.7357(15)
Cl2 C18 1.7425(15)
O1 C14 1.1900(17)
O2 C14 1.3459(17)
O2 C15 1.4582(17)
O3 C16 1.1971(17)
O4 C16 1.3424(16)
O4 C17 1.4481(16)
O5 C31 1.2006(16)
O6 C31 1.3392(16)
O6 C32 1.4470(16)
O7 C33 1.2102(16)
O8 C33 1.3323(16)
O8 C34 1.4456(16)
C1 C2 1.3215(19)
C1 H1 0.9500
C2 C3 1.5067(19)
C2 C11 1.5063(18)
C3 C4 1.5344(18)
C3 C13 1.5482(19)
C3 H3 1.0000
C4 C5 1.5205(18)
C4 H4A 0.9900
C4 H4B 0.9900
C5 C6 1.3890(19)
C5 C10 1.4051(19)
C6 C7 1.3889(19)
C6 H6 0.9500
C7 C8 1.386(2)
C7 H7 0.9500
C8 C9 1.3931(19)
C8 H8 0.9500
C9 C10 1.3937(18)
C9 H9 0.9500
C10 C11 1.5187(18)
C11 C12 1.5654(19)
C11 H11 1.0000
C12 C16 1.5311(19)
C12 C14 1.5438(19)
C12 C13 1.5589(19)
C13 H13A 0.9900
C13 H13B 0.9900
C15 H15A 0.9800
C15 H15B 0.9800
C15 H15C 0.9800
C17 H17A 0.9800
C17 H17B 0.9800
C17 H17C 0.9800
C18 C19 1.3197(19)
C18 H18 0.9500
C19 C28 1.5078(19)
C19 C20 1.5127(19)
C20 C21 1.534(2)
C20 C30 1.556(2)
C20 H20 1.0000
C21 C22 1.515(2)
C21 H21A 0.9900
C21 H21B 0.9900
C22 C23 1.397(2)
C22 C27 1.401(2)
C23 C24 1.382(2)
C23 H23 0.9500
C24 C25 1.380(2)
C24 H24 0.9500
C25 C26 1.378(2)
C25 H25 0.9500
C26 C27 1.3963(19)
C26 H26 0.9500
C27 C28 1.5232(18)
C28 C29 1.5667(18)
C28 H28 1.0000
C29 C31 1.5288(19)
C29 C33 1.5325(19)
C29 C30 1.5542(19)
C30 H30A 0.9900
C30 H30B 0.9900
C32 H32A 0.9800
C32 H32B 0.9800
C32 H32C 0.9800
C34 H34A 0.9800
C34 H34B 0.9800
C34 H34C 0.9800

loop_
_geom_torsion_atom_site_label_1
_geom_torsion_atom_site_label_2
_geom_torsion_atom_site_label_3
_geom_torsion_atom_site_label_4
_geom_torsion
Cl1 C1 C2 C3 -178.72(10)
Cl1 C1 C2 C11 -1.7(2)
C1 C2 C3 C4 -107.35(15)
C11 C2 C3 C4 74.98(12)
C1 C2 C3 C13 134.13(14)
C11 C2 C3 C13 -43.55(13)
C2 C3 C4 C5 -45.79(15)
C13 C3 C4 C5 65.97(15)
C3 C4 C5 C6 -171.94(12)
C3 C4 C5 C10 10.31(18)
C10 C5 C6 C7 -0.1(2)
C4 C5 C6 C7 -177.89(13)
C5 C6 C7 C8 0.3(2)
C6 C7 C8 C9 -0.2(2)
C7 C8 C9 C10 -0.1(2)
C8 C9 C10 C5 0.3(2)
C8 C9 C10 C11 -178.82(12)
C6 C5 C10 C9 -0.2(2)
C4 C5 C10 C9 177.56(12)
C6 C5 C10 C11 178.94(12)
C4 C5 C10 C11 -3.3(2)
C1 C2 C11 C10 115.93(16)
C3 C2 C11 C10 -66.60(13)
C1 C2 C11 C12 -128.45(15)
C3 C2 C11 C12 49.01(12)
C9 C10 C11 C2 -149.09(13)
C5 C10 C11 C2 31.77(17)
C9 C10 C11 C12 102.26(14)
C5 C10 C11 C12 -76.88(15)
C2 C11 C12 C16 -155.49(11)
C10 C11 C12 C16 -41.17(15)
C2 C11 C12 C14 84.68(12)
C10 C11 C12 C14 -161.00(11)
C2 C11 C12 C13 -34.73(13)
C10 C11 C12 C13 79.59(13)
C2 C3 C13 C12 20.00(14)
C4 C3 C13 C12 -94.98(13)
C16 C12 C13 C3 129.40(12)
C14 C12 C13 C3 -106.96(13)
C11 C12 C13 C3 9.22(14)
C15 O2 C14 O1 -1.7(2)
C15 O2 C14 C12 177.23(11)
C16 C12 C14 O1 -113.58(16)
C13 C12 C14 O1 121.35(15)
C11 C12 C14 O1 7.36(19)
C16 C12 C14 O2 67.47(14)
C13 C12 C14 O2 -57.60(15)
C11 C12 C14 O2 -171.59(10)
C17 O4 C16 O3 -3.44(19)
C17 O4 C16 C12 174.88(10)
C14 C12 C16 O3 -130.57(14)
C13 C12 C16 O3 -5.30(19)
C11 C12 C16 O3 110.65(15)
C14 C12 C16 O4 51.16(14)
C13 C12 C16 O4 176.42(10)
C11 C12 C16 O4 -67.63(14)
Cl2 C18 C19 C28 -0.3(2)
Cl2 C18 C19 C20 178.53(11)
C18 C19 C20 C21 -102.41(16)
C28 C19 C20 C21 76.69(13)
C18 C19 C20 C30 140.14(14)
C28 C19 C20 C30 -40.75(13)
C19 C20 C21 C22 -46.20(15)
C30 C20 C21 C22 65.35(15)
C20 C21 C22 C23 -173.96(12)
C20 C21 C22 C27 9.05(19)
C27 C22 C23 C24 -0.7(2)
C21 C22 C23 C24 -177.76(14)
C22 C23 C24 C25 -0.3(2)
C23 C24 C25 C26 0.5(2)
C24 C25 C26 C27 0.3(2)
C25 C26 C27 C22 -1.3(2)
C25 C26 C27 C28 178.02(12)
C23 C22 C27 C26 1.5(2)
C21 C22 C27 C26 178.53(12)
C23 C22 C27 C28 -177.85(12)
C21 C22 C27 C28 -0.8(2)
C18 C19 C28 C27 112.02(16)
C20 C19 C28 C27 -67.03(13)
C18 C19 C28 C29 -132.02(15)
C20 C19 C28 C29 48.93(12)
C26 C27 C28 C19 -149.21(12)
C22 C27 C28 C19 30.12(16)
C26 C27 C28 C29 102.07(14)
C22 C27 C28 C29 -78.60(15)
C19 C28 C29 C31 -158.71(11)
C27 C28 C29 C31 -45.13(15)
C19 C28 C29 C33 82.00(13)
C27 C28 C29 C33 -164.42(11)
C19 C28 C29 C30 -37.45(13)
C27 C28 C29 C30 76.13(13)
C31 C29 C30 C20 133.34(12)
C33 C29 C30 C20 -107.43(12)
C28 C29 C30 C20 13.32(13)
C19 C20 C30 C29 15.89(14)
C21 C20 C30 C29 -97.93(13)
C32 O6 C31 O5 -2.79(19)
C32 O6 C31 C29 176.55(11)
C33 C29 C31 O5 -124.38(15)
C30 C29 C31 O5 -2.85(19)
C28 C29 C31 O5 112.84(15)
C33 C29 C31 O6 56.29(14)
C30 C29 C31 O6 177.82(11)
C28 C29 C31 O6 -66.49(14)
C34 O8 C33 O7 -0.1(2)
C34 O8 C33 C29 179.85(11)
C31 C29 C33 O7 69.31(17)
C30 C29 C33 O7 -53.59(17)
C28 C29 C33 O7 -168.89(13)
C31 C29 C33 O8 -110.60(13)
C30 C29 C33 O8 126.49(12)
C28 C29 C33 O8 11.20(16)
